data_1543758
loop_
_publ_author_name
'Fukui, Norihito'
'Cha, Wonhee'
'Shimizu, Daiki'
'Oh, Juwon'
'Furukawa, Ko'
'Yorimitsu, Hideki'
'Kim, Dongho'
'Osuka, Atsuhiro'

_publ_section_title
;
 Highly planar diarylamine-fused porphyrins and their remarkably stable
 radical cations.
;
_journal_issue 1
_journal_name_full 'Chemical science'
_journal_page_first 189
_journal_page_last 199
_journal_paper_doi 10.1039/c6sc02721k
_journal_volume 8
_journal_year 2017
_chemical_formula_sum 'C75 H77 Cl1.2 N5 Ni O1.3'
_chemical_formula_weight 1170.47
_chemical_name_systematic 6
_space_group_IT_number 2
_symmetry_cell_setting triclinic
_symmetry_Int_Tables_number 2
_symmetry_space_group_name_Hall '-P 1'
_symmetry_space_group_name_H-M 'P -1'
_atom_sites_solution_hydrogens geom
_atom_sites_solution_primary direct
_atom_sites_solution_secondary difmap
_audit_creation_method SHELXL-97
_audit_update_record
;
2016-03-17 deposited with the CCDC.
2016-08-01 downloaded from the CCDC.
;
_cell_angle_alpha 110.391(8)
_cell_angle_beta 98.378(15)
_cell_angle_gamma 106.7253(10)
_cell_formula_units_Z 2
_cell_length_a 12.375(7)
_cell_length_b 16.832(10)
_cell_length_c 18.491(10)
_cell_measurement_reflns_used 1991
_cell_measurement_temperature 93(2)
_cell_measurement_theta_max 68.1
_cell_measurement_theta_min 25.8
_cell_volume 3325(3)
_computing_structure_refinement 'SHELXL-97 (Sheldrick, 1997)'
_computing_structure_solution 'SHELXS-97 (Sheldrick, 1990)'
_diffrn_ambient_temperature 93(2)
_diffrn_detector_area_resol_mean 5.8140
_diffrn_measured_fraction_theta_full 0.974
_diffrn_measured_fraction_theta_max 0.974
_diffrn_measurement_device_type 'Rigaku XtaLAB P200'
_diffrn_measurement_method \w
_diffrn_radiation_monochromator graphite
_diffrn_radiation_source 'fine-focus sealed tube'
_diffrn_radiation_type CuK\a
_diffrn_radiation_wavelength 1.54187
_diffrn_reflns_av_R_equivalents 0.0707
_diffrn_reflns_av_sigmaI/netI 0.0594
_diffrn_reflns_limit_h_max 14
_diffrn_reflns_limit_h_min -14
_diffrn_reflns_limit_k_max 19
_diffrn_reflns_limit_k_min -19
_diffrn_reflns_limit_l_max 18
_diffrn_reflns_limit_l_min -21
_diffrn_reflns_number 40688
_diffrn_reflns_theta_full 64.99
_diffrn_reflns_theta_max 64.99
_diffrn_reflns_theta_min 6.76
_exptl_absorpt_coefficient_mu 1.221
_exptl_absorpt_correction_T_max 0.9879
_exptl_absorpt_correction_T_min 0.8286
_exptl_absorpt_correction_type multi-scan
_exptl_absorpt_process_details 'REQAB (Rigaku, 1998)'
_exptl_crystal_colour Green
_exptl_crystal_density_diffrn 1.169
_exptl_crystal_density_method 'not measured'
_exptl_crystal_description Prism
_exptl_crystal_F_000 1242
_exptl_crystal_size_max 0.16
_exptl_crystal_size_mid 0.09
_exptl_crystal_size_min 0.01
_refine_diff_density_max 0.868
_refine_diff_density_min -0.600
_refine_diff_density_rms 0.074
_refine_ls_extinction_method none
_refine_ls_goodness_of_fit_ref 1.092
_refine_ls_hydrogen_treatment constr
_refine_ls_matrix_type full
_refine_ls_number_parameters 895
_refine_ls_number_reflns 11008
_refine_ls_number_restraints 194
_refine_ls_restrained_S_all 1.103
_refine_ls_R_factor_all 0.1029
_refine_ls_R_factor_gt 0.0837
_refine_ls_shift/su_max 0.064
_refine_ls_shift/su_mean 0.001
_refine_ls_structure_factor_coef Fsqd
_refine_ls_weighting_details 'calc w=1/[\s^2^(Fo^2^)+(0.1380P)^2^+2.2439P] where P=(Fo^2^+2Fc^2^)/3'
_refine_ls_weighting_scheme calc
_refine_ls_wR_factor_gt 0.2257
_refine_ls_wR_factor_ref 0.2483
_reflns_number_gt 8344
_reflns_number_total 11008
_reflns_threshold_expression >2sigma(I)
_cod_data_source_file c6sc02721k2.cif
_cod_data_source_block 40613fu
_cod_depositor_comments
;Adding full bibliography for 1543756--1543762.cif.

 Adding full bibliography for 1543756--1543762.cif.
;
_cod_original_formula_sum 'C75 H77 Cl1.20 N5 Ni O1.30'
_cod_database_code 1543758

loop_
_symmetry_equiv_pos_as_xyz
'x, y, z'
'-x, -y, -z'

loop_
_atom_site_label
_atom_site_type_symbol
_atom_site_fract_x
_atom_site_fract_y
_atom_site_fract_z
_atom_site_U_iso_or_equiv
_atom_site_adp_type
_atom_site_occupancy
_atom_site_symmetry_multiplicity
_atom_site_calc_flag
_atom_site_refinement_flags
_atom_site_disorder_assembly
_atom_site_disorder_group
C1 C 0.3916(3) -0.0583(2) 0.0458(2) 0.0337(7) Uani 1 1 d . . .
C2 C 0.3264(3) -0.0469(2) -0.0183(2) 0.0337(7) Uani 1 1 d . . .
C3 C 0.3438(3) 0.0429(3) 0.0084(2) 0.0358(8) Uani 1 1 d . . .
H1 H 0.3143 0.0719 -0.0212 0.043 Uiso 1 1 calc R . .
C4 C 0.4149(3) 0.0858(2) 0.0898(2) 0.0332(7) Uani 1 1 d . . .
C5 C 0.4354(3) 0.1741(2) 0.1446(2) 0.0351(8) Uani 1 1 d . . .
C6 C 0.4894(3) 0.2046(3) 0.2257(2) 0.0375(8) Uani 1 1 d . . .
C7 C 0.4850(3) 0.2841(3) 0.2885(2) 0.0411(8) Uani 1 1 d . . .
H2 H 0.4556 0.3277 0.2809 0.049 Uiso 1 1 calc R . .
C8 C 0.5302(3) 0.2844(3) 0.3592(2) 0.0422(9) Uani 1 1 d . . .
H3 H 0.5364 0.3272 0.4108 0.051 Uiso 1 1 calc R . .
C9 C 0.5672(3) 0.2082(3) 0.3423(2) 0.0376(8) Uani 1 1 d . . .
C10 C 0.6288(3) 0.1900(3) 0.3996(2) 0.0401(8) Uani 1 1 d . . .
C11 C 0.6828(3) 0.1274(3) 0.3792(2) 0.0395(8) Uani 1 1 d . . .
C12 C 0.7788(3) 0.1264(3) 0.4319(2) 0.0458(9) Uani 1 1 d . . .
H4 H 0.8071 0.1613 0.4883 0.055 Uiso 1 1 calc R . .
C13 C 0.8214(3) 0.0674(3) 0.3877(2) 0.0451(9) Uani 1 1 d . . .
H5 H 0.8872 0.0545 0.4064 0.054 Uiso 1 1 calc R . .
C14 C 0.7493(3) 0.0274(3) 0.3067(2) 0.0398(8) Uani 1 1 d . . .
C15 C 0.7532(3) -0.0474(3) 0.2454(2) 0.0369(8) Uani 1 1 d . . .
C16 C 0.6609(3) -0.0991(2) 0.1755(2) 0.0340(8) Uani 1 1 d . . .
C17 C 0.6425(3) -0.1879(3) 0.1184(2) 0.0377(8) Uani 1 1 d . . .
H6 H 0.6947 -0.2197 0.1182 0.045 Uiso 1 1 calc R . .
C18 C 0.5372(3) -0.2187(3) 0.0643(2) 0.0360(8) Uani 1 1 d . . .
H7 H 0.5002 -0.2768 0.0206 0.043 Uiso 1 1 calc R . .
C19 C 0.4927(3) -0.1464(2) 0.0862(2) 0.0351(8) Uani 1 1 d . . .
C20 C 0.4006(3) -0.1410(2) 0.0368(2) 0.0315(7) Uani 1 1 d . . .
C21 C 0.3827(3) 0.2330(3) 0.1193(2) 0.0367(8) Uani 1 1 d . . .
C22 C 0.2621(3) 0.2004(3) 0.0830(2) 0.0394(8) Uani 1 1 d . . .
H8 H 0.2149 0.1403 0.0735 0.047 Uiso 1 1 calc R . .
C23 C 0.2100(3) 0.2545(3) 0.0606(2) 0.0428(9) Uani 1 1 d . . .
C24 C 0.2826(3) 0.3437(3) 0.0782(2) 0.0439(9) Uani 1 1 d . . .
H9 H 0.2483 0.3816 0.0636 0.053 Uiso 1 1 calc R . .
C25 C 0.4024(3) 0.3797(3) 0.1160(2) 0.0405(8) Uani 1 1 d . . .
C26 C 0.4512(3) 0.3206(3) 0.1341(2) 0.0389(8) Uani 1 1 d . . .
H10 H 0.5334 0.3417 0.1570 0.047 Uiso 1 1 calc R . .
C27 C 0.0782(3) 0.2198(3) 0.0203(3) 0.0504(10) Uani 1 1 d . . .
C28 C 0.0612(4) 0.2258(4) -0.0615(3) 0.0730(14) Uani 1 1 d . . .
H11 H 0.1026 0.2886 -0.0538 0.109 Uiso 1 1 calc R . .
H12 H -0.0226 0.2076 -0.0863 0.109 Uiso 1 1 calc R . .
H13 H 0.0929 0.1852 -0.0965 0.109 Uiso 1 1 calc R . .
C29 C 0.0135(4) 0.1225(4) 0.0070(4) 0.0748(15) Uani 1 1 d . . .
H14 H 0.0229 0.1177 0.0587 0.112 Uiso 1 1 calc R . .
H15 H 0.0458 0.0822 -0.0278 0.112 Uiso 1 1 calc R . .
H16 H -0.0700 0.1045 -0.0184 0.112 Uiso 1 1 calc R . .
C30 C 0.0228(4) 0.2811(4) 0.0727(3) 0.0771(16) Uani 1 1 d . . .
H17 H 0.0631 0.3444 0.0815 0.116 Uiso 1 1 calc R . .
H18 H 0.0305 0.2766 0.1245 0.116 Uiso 1 1 calc R . .
H19 H -0.0605 0.2613 0.0455 0.116 Uiso 1 1 calc R . .
C31 C 0.4807(4) 0.4775(3) 0.1361(3) 0.0484(10) Uani 1 1 d . . .
C32 C 0.5662(4) 0.4759(3) 0.0839(3) 0.0624(13) Uani 1 1 d . . .
H20 H 0.6170 0.5384 0.0966 0.094 Uiso 1 1 calc R . .
H21 H 0.5219 0.4463 0.0271 0.094 Uiso 1 1 calc R . .
H22 H 0.6145 0.4420 0.0944 0.094 Uiso 1 1 calc R . .
C33 C 0.4102(4) 0.5342(3) 0.1209(3) 0.0556(11) Uani 1 1 d . . .
H23 H 0.4639 0.5960 0.1343 0.083 Uiso 1 1 calc R . .
H24 H 0.3557 0.5367 0.1544 0.083 Uiso 1 1 calc R . .
H25 H 0.3658 0.5061 0.0642 0.083 Uiso 1 1 calc R . .
C34 C 0.5534(5) 0.5240(3) 0.2245(3) 0.0723(14) Uani 1 1 d . . .
H26 H 0.6038 0.5864 0.2367 0.108 Uiso 1 1 calc R . .
H27 H 0.6021 0.4899 0.2339 0.108 Uiso 1 1 calc R . .
H28 H 0.5005 0.5252 0.2591 0.108 Uiso 1 1 calc R . .
C35 C 0.6441(3) 0.2426(3) 0.4875(2) 0.0412(9) Uani 1 1 d . . .
C36 C 0.5908(3) 0.1950(3) 0.5286(2) 0.0384(8) Uani 1 1 d . . .
H29 H 0.5465 0.1316 0.5006 0.046 Uiso 1 1 calc R . .
C37 C 0.6008(3) 0.2382(3) 0.6104(2) 0.0404(8) Uani 1 1 d . C .
C38 C 0.6692(3) 0.3303(3) 0.6486(2) 0.0478(10) Uani 1 1 d . . .
H30 H 0.6780 0.3608 0.7043 0.057 Uiso 1 1 calc R . .
C39 C 0.7258(4) 0.3806(3) 0.6096(3) 0.0544(11) Uani 1 1 d . . .
C40 C 0.7111(4) 0.3341(3) 0.5280(2) 0.0495(10) Uani 1 1 d . . .
H31 H 0.7481 0.3661 0.4996 0.059 Uiso 1 1 calc R . .
C41 C 0.5385(3) 0.1842(3) 0.6538(2) 0.0439(9) Uani 1 1 d . . .
C45 C 0.8005(5) 0.4830(3) 0.6569(3) 0.0685(14) Uani 1 1 d . . .
C46 C 0.7217(6) 0.5344(4) 0.6911(5) 0.107(2) Uani 1 1 d . . .
H32 H 0.6852 0.5090 0.7258 0.161 Uiso 1 1 calc R . .
H33 H 0.6605 0.5276 0.6469 0.161 Uiso 1 1 calc R . .
H34 H 0.7694 0.5990 0.7224 0.161 Uiso 1 1 calc R . .
C47 C 0.8913(6) 0.4978(4) 0.7286(4) 0.101(2) Uani 1 1 d . . .
H35 H 0.8528 0.4706 0.7615 0.152 Uiso 1 1 calc R . .
H36 H 0.9335 0.5632 0.7604 0.152 Uiso 1 1 calc R . .
H37 H 0.9468 0.4691 0.7106 0.152 Uiso 1 1 calc R . .
C48 C 0.8549(6) 0.5260(4) 0.6060(3) 0.090(2) Uani 1 1 d . . .
H38 H 0.7934 0.5157 0.5602 0.136 Uiso 1 1 calc R . .
H39 H 0.9109 0.4988 0.5865 0.136 Uiso 1 1 calc R . .
H40 H 0.8958 0.5915 0.6380 0.136 Uiso 1 1 calc R . .
C49 C 0.8608(3) -0.0704(3) 0.2573(2) 0.0408(9) Uani 1 1 d . . .
C50 C 0.9659(3) -0.0075(3) 0.2611(2) 0.0451(9) Uani 1 1 d . B .
H41 H 0.9658 0.0454 0.2534 0.054 Uiso 1 1 calc R . .
C51 C 1.0711(3) -0.0214(3) 0.2760(3) 0.0536(11) Uani 1 1 d . . .
C52 C 1.0668(3) -0.0994(3) 0.2879(3) 0.0597(12) Uani 1 1 d . A .
H42 H 1.1380 -0.1093 0.2989 0.072 Uiso 1 1 calc R . .
C53 C 0.9644(4) -0.1630(3) 0.2846(3) 0.0609(13) Uani 1 1 d . . .
C54 C 0.8600(3) -0.1472(3) 0.2688(3) 0.0500(10) Uani 1 1 d . A .
H43 H 0.7881 -0.1897 0.2661 0.060 Uiso 1 1 calc R . .
N5 N 0.3242(2) -0.2192(2) -0.03203(18) 0.0362(7) Uani 1 1 d . . .
C64 C 0.2691(3) -0.2103(3) -0.0989(2) 0.0382(8) Uani 1 1 d . . .
C65 C 0.2124(3) -0.2879(3) -0.1702(2) 0.0424(9) Uani 1 1 d . . .
C66 C 0.1583(3) -0.2831(3) -0.2380(2) 0.0483(10) Uani 1 1 d . . .
H44 H 0.1220 -0.3365 -0.2865 0.058 Uiso 1 1 calc R . .
C67 C 0.1567(3) -0.2000(3) -0.2354(2) 0.0464(9) Uani 1 1 d . . .
H45 H 0.1199 -0.1965 -0.2824 0.056 Uiso 1 1 calc R . .
C68 C 0.2087(3) -0.1219(3) -0.1644(2) 0.0413(9) Uani 1 1 d . . .
H46 H 0.2048 -0.0658 -0.1627 0.050 Uiso 1 1 calc R . .
C69 C 0.2670(3) -0.1253(3) -0.0951(2) 0.0378(8) Uani 1 1 d . . .
C70 C 0.2652(3) -0.3029(2) -0.0272(2) 0.0393(8) Uani 1 1 d . . .
C71 C 0.2058(3) -0.3791(3) -0.1000(2) 0.0430(9) Uani 1 1 d . . .
C72 C 0.1404(3) -0.4616(3) -0.1021(3) 0.0533(11) Uani 1 1 d . . .
H47 H 0.0996 -0.5120 -0.1522 0.064 Uiso 1 1 calc R . .
C73 C 0.1340(4) -0.4710(3) -0.0313(3) 0.0549(11) Uani 1 1 d . . .
H48 H 0.0905 -0.5282 -0.0324 0.066 Uiso 1 1 calc R . .
C74 C 0.1913(4) -0.3965(3) 0.0411(3) 0.0533(11) Uani 1 1 d . . .
H49 H 0.1864 -0.4029 0.0897 0.064 Uiso 1 1 calc R . .
C75 C 0.2566(3) -0.3118(3) 0.0439(2) 0.0422(9) Uani 1 1 d . . .
H50 H 0.2947 -0.2608 0.0940 0.051 Uiso 1 1 calc R . .
N1 N 0.4489(2) 0.02319(19) 0.11063(17) 0.0326(6) Uani 1 1 d . . .
N2 N 0.5411(2) 0.1590(2) 0.26002(18) 0.0366(7) Uani 1 1 d . . .
N3 N 0.6649(2) 0.0652(2) 0.30224(18) 0.0381(7) Uani 1 1 d . . .
N4 N 0.5679(2) -0.0732(2) 0.15523(17) 0.0332(6) Uani 1 1 d . . .
O1 O 0.2124(2) -0.37122(19) -0.17231(17) 0.0507(7) Uani 1 1 d . . .
Ni1 Ni 0.55514(5) 0.04368(4) 0.20694(3) 0.0340(2) Uani 1 1 d . . .
C59 C 0.9514(10) -0.2441(8) 0.3179(8) 0.058(3) Uani 0.536(9) 1 d P A 1
C60 C 0.9256(9) -0.2234(8) 0.3992(7) 0.079(3) Uani 0.536(9) 1 d P A 1
H51 H 0.9920 -0.1717 0.4407 0.119 Uiso 0.536(9) 1 calc PR A 1
H52 H 0.9134 -0.2768 0.4116 0.119 Uiso 0.536(9) 1 calc PR A 1
H53 H 0.8547 -0.2083 0.3976 0.119 Uiso 0.536(9) 1 calc PR A 1
C62 C 1.0645(9) -0.2651(9) 0.3216(8) 0.073(3) Uani 0.536(9) 1 d P A 1
H54 H 1.1300 -0.2118 0.3623 0.109 Uiso 0.536(9) 1 calc PR A 1
H55 H 1.0807 -0.2796 0.2692 0.109 Uiso 0.536(9) 1 calc PR A 1
H56 H 1.0548 -0.3171 0.3358 0.109 Uiso 0.536(9) 1 calc PR A 1
C61 C 0.8568(14) -0.3227(13) 0.2654(10) 0.068(7) Uani 0.536(9) 1 d P A 1
H57 H 0.8659 -0.3398 0.2109 0.102 Uiso 0.536(9) 1 calc PR A 1
H58 H 0.7837 -0.3112 0.2664 0.102 Uiso 0.536(9) 1 calc PR A 1
H59 H 0.8545 -0.3723 0.2821 0.102 Uiso 0.536(9) 1 calc PR A 1
C159 C 0.9819(9) -0.2470(7) 0.2820(7) 0.039(2) Uani 0.464(9) 1 d P A 2
C160 C 1.0572(9) -0.2179(8) 0.3660(7) 0.054(3) Uani 0.464(9) 1 d P A 2
H60 H 1.0732 -0.2700 0.3706 0.081 Uiso 0.464(9) 1 calc PR A 2
H61 H 1.0157 -0.1959 0.4053 0.081 Uiso 0.464(9) 1 calc PR A 2
H62 H 1.1315 -0.1691 0.3764 0.081 Uiso 0.464(9) 1 calc PR A 2
C162 C 1.0416(7) -0.2911(6) 0.2207(6) 0.048(3) Uani 0.464(9) 1 d P A 2
H63 H 1.0466 -0.3462 0.2255 0.072 Uiso 0.464(9) 1 calc PR A 2
H64 H 1.1207 -0.2481 0.2311 0.072 Uiso 0.464(9) 1 calc PR A 2
H65 H 0.9956 -0.3072 0.1664 0.072 Uiso 0.464(9) 1 calc PR A 2
C161 C 0.858(2) -0.322(2) 0.259(2) 0.111(13) Uani 0.464(9) 1 d P A 2
H66 H 0.8663 -0.3783 0.2577 0.166 Uiso 0.464(9) 1 calc PR A 2
H67 H 0.8124 -0.3326 0.2064 0.166 Uiso 0.464(9) 1 calc PR A 2
H68 H 0.8167 -0.3011 0.2993 0.166 Uiso 0.464(9) 1 calc PR A 2
C55 C 1.1868(15) 0.0566(11) 0.2840(12) 0.054(3) Uani 0.65(3) 1 d PU B 1
C56 C 1.1699(10) 0.1374(12) 0.2720(11) 0.079(4) Uani 0.65(3) 1 d PU B 1
H69 H 1.1311 0.1652 0.3109 0.118 Uiso 0.65(3) 1 calc PR B 1
H70 H 1.1212 0.1169 0.2175 0.118 Uiso 0.65(3) 1 calc PR B 1
H71 H 1.2464 0.1823 0.2800 0.118 Uiso 0.65(3) 1 calc PR B 1
C57 C 1.2682(19) 0.0799(18) 0.3679(15) 0.097(7) Uani 0.65(3) 1 d PU B 1
H72 H 1.2331 0.1055 0.4103 0.146 Uiso 0.65(3) 1 calc PR B 1
H73 H 1.3455 0.1244 0.3766 0.146 Uiso 0.65(3) 1 calc PR B 1
H74 H 1.2769 0.0243 0.3693 0.146 Uiso 0.65(3) 1 calc PR B 1
C58 C 1.2440(9) 0.0097(12) 0.2195(7) 0.082(5) Uani 0.65(3) 1 d PU B 1
H75 H 1.3165 0.0550 0.2218 0.124 Uiso 0.65(3) 1 calc PR B 1
H76 H 1.1892 -0.0165 0.1661 0.124 Uiso 0.65(3) 1 calc PR B 1
H77 H 1.2621 -0.0387 0.2305 0.124 Uiso 0.65(3) 1 calc PR B 1
C155 C 1.190(3) 0.024(2) 0.278(2) 0.062(7) Uani 0.35(3) 1 d PU B 2
C156 C 1.1814(18) 0.094(2) 0.241(2) 0.080(7) Uani 0.35(3) 1 d PU B 2
H78 H 1.1286 0.0616 0.1866 0.120 Uiso 0.35(3) 1 calc PR B 2
H79 H 1.2595 0.1277 0.2395 0.120 Uiso 0.35(3) 1 calc PR B 2
H80 H 1.1507 0.1370 0.2745 0.120 Uiso 0.35(3) 1 calc PR B 2
C158 C 1.2477(18) -0.040(3) 0.2232(16) 0.088(7) Uani 0.35(3) 1 d PU B 2
H81 H 1.1956 -0.0739 0.1685 0.132 Uiso 0.35(3) 1 calc PR B 2
H82 H 1.2593 -0.0822 0.2458 0.132 Uiso 0.35(3) 1 calc PR B 2
H83 H 1.3235 -0.0017 0.2220 0.132 Uiso 0.35(3) 1 calc PR B 2
C157 C 1.273(2) 0.092(2) 0.364(2) 0.038(5) Uani 0.35(3) 1 d PU B 2
H84 H 1.2937 0.0573 0.3935 0.057 Uiso 0.35(3) 1 calc PR B 2
H85 H 1.2320 0.1289 0.3937 0.057 Uiso 0.35(3) 1 calc PR B 2
H86 H 1.3444 0.1320 0.3600 0.057 Uiso 0.35(3) 1 calc PR B 2
C42 C 0.4054(9) 0.1508(11) 0.6176(9) 0.107(5) Uani 0.62 1 d P C 1
H87 H 0.3865 0.1199 0.5591 0.161 Uiso 0.62 1 calc PR C 1
H88 H 0.3800 0.2030 0.6320 0.161 Uiso 0.62 1 calc PR C 1
H89 H 0.3648 0.1083 0.6387 0.161 Uiso 0.62 1 calc PR C 1
C43 C 0.5754(17) 0.2320(12) 0.7395(9) 0.102(7) Uani 0.62 1 d P C 1
H90 H 0.5324 0.1937 0.7633 0.153 Uiso 0.62 1 calc PR C 1
H91 H 0.5592 0.2884 0.7549 0.153 Uiso 0.62 1 calc PR C 1
H92 H 0.6597 0.2467 0.7590 0.153 Uiso 0.62 1 calc PR C 1
C44 C 0.5693(10) 0.0962(8) 0.6365(8) 0.076(3) Uani 0.62 1 d P C 1
H93 H 0.5437 0.0587 0.5786 0.114 Uiso 0.62 1 calc PR C 1
H94 H 0.5290 0.0614 0.6639 0.114 Uiso 0.62 1 calc PR C 1
H95 H 0.6542 0.1137 0.6562 0.114 Uiso 0.62 1 calc PR C 1
C142 C 0.4288(12) 0.2114(9) 0.6666(10) 0.057(4) Uani 0.38 1 d P C 2
H96 H 0.4550 0.2773 0.6977 0.085 Uiso 0.38 1 calc PR C 2
H97 H 0.3876 0.1796 0.6958 0.085 Uiso 0.38 1 calc PR C 2
H98 H 0.3756 0.1943 0.6144 0.085 Uiso 0.38 1 calc PR C 2
C143 C 0.5041(13) 0.0846(10) 0.6110(10) 0.054(4) Uani 0.38 1 d P C 2
H99 H 0.4652 0.0545 0.6421 0.082 Uiso 0.38 1 calc PR C 2
H100 H 0.5741 0.0699 0.6045 0.082 Uiso 0.38 1 calc PR C 2
H101 H 0.4500 0.0634 0.5581 0.082 Uiso 0.38 1 calc PR C 2
C144 C 0.616(3) 0.219(3) 0.743(2) 0.078(8) Uani 0.38 1 d P C 2
H102 H 0.6263 0.2825 0.7728 0.117 Uiso 0.38 1 calc PR C 2
H103 H 0.6925 0.2138 0.7414 0.117 Uiso 0.38 1 calc PR C 2
H104 H 0.5763 0.1815 0.7683 0.117 Uiso 0.38 1 calc PR C 2
Cl1 Cl 0.6091(6) 0.6715(4) 0.4575(3) 0.143(3) Uani 0.409(5) 1 d PDU D 1
Cl2 Cl 0.7262(8) 0.5276(5) 0.4067(4) 0.186(4) Uani 0.409(5) 1 d PDU D 1
Cl4 Cl 0.8685(10) 0.7048(6) 0.5119(6) 0.232(5) Uani 0.409(5) 1 d PDU D 1
C163 C 0.7154(17) 0.6308(12) 0.4809(16) 0.198(12) Uani 0.409(5) 1 d PDU D 1
H105 H 0.7016 0.6162 0.5275 0.238 Uiso 0.409(5) 1 calc PR D 1
C164 C 0.369(2) 0.4887(12) 0.5570(15) 0.088(6) Uani 0.296(3) 1 d PDU . 2
C165 C 0.409(3) 0.511(3) 0.486(2) 0.203(12) Uani 0.296(3) 1 d PDU . 2
O5 O 0.5368(16) 0.5248(12) 0.4925(14) 0.120(6) Uani 0.296(3) 1 d PDU . 2

loop_
_atom_site_aniso_label
_atom_site_aniso_U_11
_atom_site_aniso_U_22
_atom_site_aniso_U_33
_atom_site_aniso_U_23
_atom_site_aniso_U_13
_atom_site_aniso_U_12
C1 0.0270(16) 0.0438(19) 0.0312(19) 0.0156(16) 0.0095(14) 0.0131(14)
C2 0.0271(16) 0.0451(19) 0.0287(19) 0.0144(16) 0.0089(14) 0.0135(14)
C3 0.0284(16) 0.052(2) 0.036(2) 0.0254(17) 0.0109(15) 0.0176(15)
C4 0.0283(16) 0.047(2) 0.0260(18) 0.0160(15) 0.0083(14) 0.0145(14)
C5 0.0297(17) 0.045(2) 0.0328(19) 0.0187(16) 0.0092(14) 0.0140(15)
C6 0.0305(17) 0.046(2) 0.034(2) 0.0163(16) 0.0085(15) 0.0113(15)
C7 0.042(2) 0.044(2) 0.037(2) 0.0149(17) 0.0105(16) 0.0165(16)
C8 0.047(2) 0.043(2) 0.027(2) 0.0073(16) 0.0071(16) 0.0139(17)
C9 0.0339(18) 0.046(2) 0.0270(19) 0.0119(16) 0.0064(14) 0.0117(15)
C10 0.0351(18) 0.051(2) 0.029(2) 0.0159(17) 0.0085(15) 0.0095(16)
C11 0.0359(18) 0.052(2) 0.0262(19) 0.0143(17) 0.0059(15) 0.0140(16)
C12 0.041(2) 0.062(2) 0.028(2) 0.0165(18) 0.0010(16) 0.0172(18)
C13 0.0390(19) 0.062(2) 0.033(2) 0.0203(19) 0.0018(16) 0.0200(18)
C14 0.0312(17) 0.058(2) 0.034(2) 0.0212(18) 0.0084(15) 0.0189(16)
C15 0.0288(17) 0.051(2) 0.035(2) 0.0229(17) 0.0072(15) 0.0136(15)
C16 0.0239(15) 0.047(2) 0.0321(19) 0.0189(16) 0.0054(14) 0.0128(14)
C17 0.0309(17) 0.050(2) 0.038(2) 0.0214(17) 0.0107(15) 0.0193(15)
C18 0.0312(17) 0.048(2) 0.0316(19) 0.0168(16) 0.0091(15) 0.0177(15)
C19 0.0274(16) 0.048(2) 0.0276(18) 0.0162(16) 0.0047(14) 0.0115(15)
C20 0.0251(15) 0.0405(18) 0.0244(17) 0.0106(15) 0.0047(13) 0.0100(14)
C21 0.0315(17) 0.048(2) 0.0314(19) 0.0167(16) 0.0085(15) 0.0145(15)
C22 0.0384(19) 0.044(2) 0.038(2) 0.0152(17) 0.0107(16) 0.0196(16)
C23 0.0348(19) 0.057(2) 0.037(2) 0.0156(18) 0.0092(16) 0.0210(17)
C24 0.046(2) 0.054(2) 0.043(2) 0.0223(19) 0.0164(18) 0.0290(18)
C25 0.0404(19) 0.052(2) 0.037(2) 0.0216(18) 0.0131(16) 0.0215(17)
C26 0.0347(18) 0.049(2) 0.036(2) 0.0193(17) 0.0091(15) 0.0172(16)
C27 0.0335(19) 0.063(3) 0.050(3) 0.017(2) 0.0064(18) 0.0215(18)
C28 0.049(3) 0.102(4) 0.057(3) 0.025(3) 0.003(2) 0.029(3)
C29 0.039(2) 0.080(3) 0.091(4) 0.029(3) 0.002(2) 0.018(2)
C30 0.047(3) 0.108(4) 0.074(4) 0.024(3) 0.017(2) 0.041(3)
C31 0.052(2) 0.048(2) 0.049(2) 0.0214(19) 0.0131(19) 0.0227(18)
C32 0.054(3) 0.062(3) 0.092(4) 0.041(3) 0.032(3) 0.032(2)
C33 0.063(3) 0.060(3) 0.066(3) 0.034(2) 0.032(2) 0.037(2)
C34 0.083(4) 0.050(3) 0.061(3) 0.016(2) -0.002(3) 0.012(2)
C35 0.0388(19) 0.051(2) 0.0264(19) 0.0130(17) 0.0040(15) 0.0128(17)
C36 0.0345(18) 0.049(2) 0.030(2) 0.0171(17) 0.0064(15) 0.0140(16)
C37 0.0332(18) 0.051(2) 0.032(2) 0.0164(17) 0.0061(15) 0.0099(16)
C38 0.048(2) 0.054(2) 0.026(2) 0.0101(18) 0.0061(17) 0.0075(18)
C39 0.052(2) 0.054(2) 0.040(2) 0.017(2) 0.0099(19) -0.0011(19)
C40 0.050(2) 0.056(2) 0.031(2) 0.0164(19) 0.0084(18) 0.0055(19)
C41 0.045(2) 0.055(2) 0.034(2) 0.0212(18) 0.0168(17) 0.0153(18)
C45 0.073(3) 0.060(3) 0.042(3) 0.013(2) 0.010(2) -0.006(2)
C46 0.099(5) 0.060(3) 0.150(7) 0.037(4) 0.042(5) 0.016(3)
C47 0.099(5) 0.070(3) 0.076(4) 0.025(3) -0.035(3) -0.015(3)
C48 0.095(4) 0.070(3) 0.064(4) 0.028(3) 0.002(3) -0.018(3)
C49 0.0265(17) 0.056(2) 0.035(2) 0.0153(18) 0.0042(15) 0.0148(16)
C50 0.0291(18) 0.064(2) 0.039(2) 0.0246(19) 0.0055(16) 0.0101(17)
C51 0.0293(19) 0.078(3) 0.044(2) 0.023(2) 0.0035(17) 0.0127(19)
C52 0.030(2) 0.078(3) 0.051(3) 0.006(2) -0.0021(18) 0.025(2)
C53 0.037(2) 0.048(2) 0.070(3) 0.005(2) -0.013(2) 0.0146(18)
C54 0.0272(18) 0.055(2) 0.059(3) 0.023(2) -0.0024(17) 0.0095(16)
N5 0.0303(14) 0.0426(16) 0.0324(16) 0.0143(13) 0.0048(12) 0.0121(12)
C64 0.0302(17) 0.050(2) 0.032(2) 0.0157(17) 0.0090(15) 0.0127(15)
C65 0.0337(18) 0.051(2) 0.036(2) 0.0110(17) 0.0077(16) 0.0166(16)
C66 0.0342(19) 0.059(2) 0.038(2) 0.0119(19) 0.0045(17) 0.0101(17)
C67 0.0345(19) 0.062(2) 0.034(2) 0.0197(19) 0.0029(16) 0.0077(17)
C68 0.0359(19) 0.053(2) 0.034(2) 0.0198(18) 0.0086(16) 0.0132(17)
C69 0.0274(16) 0.050(2) 0.036(2) 0.0178(17) 0.0097(15) 0.0130(15)
C70 0.0252(16) 0.044(2) 0.044(2) 0.0152(17) 0.0029(15) 0.0120(15)
C71 0.0354(19) 0.046(2) 0.040(2) 0.0110(17) 0.0025(16) 0.0171(16)
C72 0.039(2) 0.044(2) 0.062(3) 0.014(2) -0.0023(19) 0.0132(17)
C73 0.043(2) 0.048(2) 0.065(3) 0.026(2) 0.002(2) 0.0090(18)
C74 0.045(2) 0.058(3) 0.062(3) 0.034(2) 0.008(2) 0.0172(19)
C75 0.0305(17) 0.049(2) 0.047(2) 0.0229(18) 0.0043(16) 0.0139(16)
N1 0.0268(13) 0.0408(15) 0.0306(16) 0.0158(13) 0.0088(12) 0.0110(12)
N2 0.0281(14) 0.0495(17) 0.0305(16) 0.0176(14) 0.0074(12) 0.0108(13)
N3 0.0318(15) 0.0493(17) 0.0323(17) 0.0168(14) 0.0082(12) 0.0139(13)
N4 0.0242(13) 0.0446(16) 0.0312(16) 0.0179(13) 0.0056(12) 0.0114(12)
O1 0.0467(15) 0.0517(16) 0.0426(17) 0.0085(13) 0.0031(12) 0.0204(13)
Ni1 0.0282(3) 0.0466(4) 0.0270(4) 0.0154(3) 0.0060(2) 0.0135(3)
C59 0.039(6) 0.063(6) 0.066(8) 0.021(6) 0.004(5) 0.022(5)
C60 0.078(7) 0.113(9) 0.099(8) 0.077(7) 0.041(6) 0.058(6)
C62 0.063(6) 0.083(8) 0.082(9) 0.033(7) 0.012(6) 0.044(6)
C61 0.047(9) 0.056(10) 0.076(10) 0.032(8) -0.032(7) -0.002(7)
C159 0.029(5) 0.044(5) 0.036(6) 0.017(5) -0.003(4) 0.009(4)
C160 0.056(6) 0.049(6) 0.043(6) 0.021(5) -0.011(5) 0.010(5)
C162 0.043(5) 0.046(5) 0.051(6) 0.018(4) 0.006(4) 0.015(4)
C161 0.10(2) 0.11(2) 0.19(3) 0.09(2) 0.095(18) 0.064(17)
C55 0.026(4) 0.069(7) 0.061(6) 0.029(7) 0.009(3) 0.010(5)
C56 0.040(4) 0.090(9) 0.105(10) 0.060(8) 0.008(5) 0.002(5)
C57 0.053(8) 0.117(13) 0.084(10) 0.040(9) -0.012(7) -0.006(8)
C58 0.039(4) 0.107(10) 0.078(6) 0.023(6) 0.032(4) 0.005(5)
C155 0.023(6) 0.091(15) 0.065(10) 0.032(13) 0.007(6) 0.014(11)
C156 0.044(8) 0.104(16) 0.110(15) 0.070(13) 0.034(9) 0.013(9)
C158 0.043(8) 0.118(17) 0.107(13) 0.055(13) 0.026(8) 0.024(10)
C157 0.024(8) 0.052(8) 0.047(10) 0.027(7) 0.014(7) 0.016(6)
C42 0.052(6) 0.190(14) 0.142(12) 0.131(12) 0.045(7) 0.043(8)
C43 0.187(19) 0.059(7) 0.031(6) 0.024(5) 0.028(10) 0.000(11)
C44 0.097(8) 0.058(6) 0.091(9) 0.042(6) 0.049(7) 0.028(7)
C142 0.047(7) 0.060(7) 0.077(11) 0.039(7) 0.034(7) 0.017(6)
C143 0.062(9) 0.045(7) 0.056(9) 0.025(7) 0.028(7) 0.009(8)
C144 0.082(11) 0.095(18) 0.057(12) 0.043(12) -0.004(8) 0.031(10)
Cl1 0.214(7) 0.101(4) 0.098(4) 0.034(3) 0.040(4) 0.048(4)
Cl2 0.264(10) 0.155(6) 0.103(4) 0.071(4) -0.037(5) 0.049(6)
Cl4 0.309(12) 0.154(7) 0.207(9) 0.070(6) 0.007(8) 0.083(7)
C163 0.28(3) 0.107(15) 0.16(2) 0.052(15) -0.029(18) 0.049(17)
C164 0.116(14) 0.052(8) 0.100(13) 0.048(9) -0.012(11) 0.036(9)
C165 0.179(18) 0.172(18) 0.207(19) 0.038(16) 0.020(17) 0.056(16)
O5 0.127(14) 0.106(13) 0.148(13) 0.055(10) 0.035(11) 0.072(10)

loop_
_atom_type_symbol
_atom_type_description
_atom_type_scat_dispersion_real
_atom_type_scat_dispersion_imag
_atom_type_scat_source
C C 0.0181 0.0091 'International Tables Vol C Tables 4.2.6.8 and 6.1.1.4'
H H 0.0000 0.0000 'International Tables Vol C Tables 4.2.6.8 and 6.1.1.4'
N N 0.0311 0.0180 'International Tables Vol C Tables 4.2.6.8 and 6.1.1.4'
O O 0.0492 0.0322 'International Tables Vol C Tables 4.2.6.8 and 6.1.1.4'
Cl Cl 0.3639 0.7018 'International Tables Vol C Tables 4.2.6.8 and 6.1.1.4'
Ni Ni -3.0029 0.5091 'International Tables Vol C Tables 4.2.6.8 and 6.1.1.4'

loop_
_geom_angle_atom_site_label_1
_geom_angle_atom_site_label_2
_geom_angle_atom_site_label_3
_geom_angle
_geom_angle_site_symmetry_1
_geom_angle_site_symmetry_3
N1 C1 C20 126.8(3) . .
N1 C1 C2 111.0(3) . .
C20 C1 C2 122.0(3) . .
C3 C2 C1 106.6(3) . .
C3 C2 C69 134.2(3) . .
C1 C2 C69 119.0(3) . .
C2 C3 C4 107.0(3) . .
C2 C3 H1 126.5 . .
C4 C3 H1 126.5 . .
N1 C4 C5 123.6(3) . .
N1 C4 C3 110.1(3) . .
C5 C4 C3 125.8(3) . .
C6 C5 C4 121.5(3) . .
C6 C5 C21 117.8(3) . .
C4 C5 C21 120.0(3) . .
N2 C6 C5 125.9(3) . .
N2 C6 C7 109.6(3) . .
C5 C6 C7 124.1(3) . .
C8 C7 C6 107.4(3) . .
C8 C7 H2 126.3 . .
C6 C7 H2 126.3 . .
C7 C8 C9 107.2(3) . .
C7 C8 H3 126.4 . .
C9 C8 H3 126.4 . .
C10 C9 N2 124.5(3) . .
C10 C9 C8 124.9(4) . .
N2 C9 C8 110.5(3) . .
C11 C10 C9 121.9(4) . .
C11 C10 C35 117.7(3) . .
C9 C10 C35 120.3(3) . .
C10 C11 N3 125.0(3) . .
C10 C11 C12 125.1(4) . .
N3 C11 C12 109.3(3) . .
C13 C12 C11 107.8(3) . .
C13 C12 H4 126.1 . .
C11 C12 H4 126.1 . .
C12 C13 C14 107.2(3) . .
C12 C13 H5 126.4 . .
C14 C13 H5 126.4 . .
N3 C14 C15 125.2(3) . .
N3 C14 C13 109.6(3) . .
C15 C14 C13 124.5(3) . .
C14 C15 C16 121.5(3) . .
C14 C15 C49 117.3(3) . .
C16 C15 C49 121.2(3) . .
N4 C16 C15 123.8(3) . .
N4 C16 C17 110.2(3) . .
C15 C16 C17 125.9(3) . .
C18 C17 C16 107.7(3) . .
C18 C17 H6 126.1 . .
C16 C17 H6 126.1 . .
C17 C18 C19 106.4(3) . .
C17 C18 H7 126.8 . .
C19 C18 H7 126.8 . .
N4 C19 C20 122.7(3) . .
N4 C19 C18 110.9(3) . .
C20 C19 C18 125.1(3) . .
C1 C20 C19 121.6(3) . .
C1 C20 N5 117.6(3) . .
C19 C20 N5 120.1(3) . .
C26 C21 C22 119.6(3) . .
C26 C21 C5 120.5(3) . .
C22 C21 C5 119.9(3) . .
C23 C22 C21 121.2(4) . .
C23 C22 H8 119.4 . .
C21 C22 H8 119.4 . .
C22 C23 C24 117.2(3) . .
C22 C23 C27 122.0(4) . .
C24 C23 C27 120.8(3) . .
C25 C24 C23 123.5(3) . .
C25 C24 H9 118.3 . .
C23 C24 H9 118.3 . .
C24 C25 C26 116.8(3) . .
C24 C25 C31 123.1(3) . .
C26 C25 C31 120.1(3) . .
C21 C26 C25 121.7(3) . .
C21 C26 H10 119.2 . .
C25 C26 H10 119.2 . .
C29 C27 C23 113.4(3) . .
C29 C27 C28 108.6(4) . .
C23 C27 C28 108.7(4) . .
C29 C27 C30 108.4(4) . .
C23 C27 C30 109.4(4) . .
C28 C27 C30 108.3(4) . .
C27 C28 H11 109.5 . .
C27 C28 H12 109.5 . .
H11 C28 H12 109.5 . .
C27 C28 H13 109.5 . .
H11 C28 H13 109.5 . .
H12 C28 H13 109.5 . .
C27 C29 H14 109.5 . .
C27 C29 H15 109.5 . .
H14 C29 H15 109.5 . .
C27 C29 H16 109.5 . .
H14 C29 H16 109.5 . .
H15 C29 H16 109.5 . .
C27 C30 H17 109.5 . .
C27 C30 H18 109.5 . .
H17 C30 H18 109.5 . .
C27 C30 H19 109.5 . .
H17 C30 H19 109.5 . .
H18 C30 H19 109.5 . .
C25 C31 C33 112.4(3) . .
C25 C31 C32 109.1(3) . .
C33 C31 C32 108.3(3) . .
C25 C31 C34 109.9(3) . .
C33 C31 C34 109.1(4) . .
C32 C31 C34 107.9(4) . .
C31 C32 H20 109.5 . .
C31 C32 H21 109.5 . .
H20 C32 H21 109.5 . .
C31 C32 H22 109.5 . .
H20 C32 H22 109.5 . .
H21 C32 H22 109.5 . .
C31 C33 H23 109.5 . .
C31 C33 H24 109.5 . .
H23 C33 H24 109.5 . .
C31 C33 H25 109.5 . .
H23 C33 H25 109.5 . .
H24 C33 H25 109.5 . .
C31 C34 H26 109.5 . .
C31 C34 H27 109.5 . .
H26 C34 H27 109.5 . .
C31 C34 H28 109.5 . .
H26 C34 H28 109.5 . .
H27 C34 H28 109.5 . .
C40 C35 C36 119.7(4) . .
C40 C35 C10 122.7(3) . .
C36 C35 C10 117.5(3) . .
C35 C36 C37 121.5(4) . .
C35 C36 H29 119.3 . .
C37 C36 H29 119.3 . .
C38 C37 C36 116.7(4) . .
C38 C37 C41 123.0(4) . .
C36 C37 C41 120.3(3) . .
C37 C38 C39 123.6(4) . .
C37 C38 H30 118.2 . .
C39 C38 H30 118.2 . .
C40 C39 C38 116.9(4) . .
C40 C39 C45 122.9(4) . .
C38 C39 C45 120.2(4) . .
C35 C40 C39 121.5(4) . .
C35 C40 H31 119.2 . .
C39 C40 H31 119.2 . .
C43 C41 C143 123.8(10) . .
C43 C41 C37 113.8(7) . .
C143 C41 C37 113.8(7) . .
C43 C41 C42 113.7(10) . .
C143 C41 C42 76.5(9) . .
C37 C41 C42 108.6(5) . .
C43 C41 C44 104.9(9) . .
C143 C41 C44 30.4(6) . .
C37 C41 C44 109.4(5) . .
C42 C41 C44 106.1(8) . .
C43 C41 C142 80.9(10) . .
C143 C41 C142 111.5(8) . .
C37 C41 C142 106.8(6) . .
C42 C41 C142 38.5(6) . .
C44 C41 C142 136.7(7) . .
C43 C41 C144 22.5(16) . .
C143 C41 C144 110.5(14) . .
C37 C41 C144 110.7(14) . .
C42 C41 C144 132.0(13) . .
C44 C41 C144 85.7(13) . .
C142 C41 C144 102.9(13) . .
C48 C45 C47 111.5(5) . .
C48 C45 C46 106.6(5) . .
C47 C45 C46 105.5(5) . .
C48 C45 C39 113.1(4) . .
C47 C45 C39 110.4(4) . .
C46 C45 C39 109.3(4) . .
C45 C46 H32 109.5 . .
C45 C46 H33 109.5 . .
H32 C46 H33 109.5 . .
C45 C46 H34 109.5 . .
H32 C46 H34 109.5 . .
H33 C46 H34 109.5 . .
C45 C47 H35 109.5 . .
C45 C47 H36 109.5 . .
H35 C47 H36 109.5 . .
C45 C47 H37 109.5 . .
H35 C47 H37 109.5 . .
H36 C47 H37 109.5 . .
C45 C48 H38 109.5 . .
C45 C48 H39 109.5 . .
H38 C48 H39 109.5 . .
C45 C48 H40 109.5 . .
H38 C48 H40 109.5 . .
H39 C48 H40 109.5 . .
C54 C49 C50 120.1(3) . .
C54 C49 C15 122.7(3) . .
C50 C49 C15 117.1(3) . .
C51 C50 C49 120.8(4) . .
C51 C50 H41 119.6 . .
C49 C50 H41 119.6 . .
C52 C51 C50 117.3(4) . .
C52 C51 C155 107.4(14) . .
C50 C51 C155 135.1(15) . .
C52 C51 C55 125.6(7) . .
C50 C51 C55 117.0(7) . .
C155 C51 C55 19.5(13) . .
C53 C52 C51 123.4(4) . .
C53 C52 H42 118.3 . .
C51 C52 H42 118.3 . .
C52 C53 C54 117.7(4) . .
C52 C53 C159 111.3(5) . .
C54 C53 C159 129.7(5) . .
C52 C53 C59 127.5(5) . .
C54 C53 C59 113.2(5) . .
C159 C53 C59 28.9(4) . .
C49 C54 C53 120.7(4) . .
C49 C54 H43 119.7 . .
C53 C54 H43 119.7 . .
C64 N5 C20 120.4(3) . .
C64 N5 C70 113.7(3) . .
C20 N5 C70 121.7(3) . .
C65 C64 N5 118.7(3) . .
C65 C64 C69 119.5(3) . .
N5 C64 C69 121.8(3) . .
C66 C65 O1 119.9(3) . .
C66 C65 C64 121.3(4) . .
O1 C65 C64 118.9(3) . .
C65 C66 C67 119.8(4) . .
C65 C66 H44 120.1 . .
C67 C66 H44 120.1 . .
C68 C67 C66 120.3(4) . .
C68 C67 H45 119.9 . .
C66 C67 H45 119.9 . .
C67 C68 C69 120.6(4) . .
C67 C68 H46 119.7 . .
C69 C68 H46 119.7 . .
C68 C69 C64 118.5(3) . .
C68 C69 C2 124.7(3) . .
C64 C69 C2 116.8(3) . .
C75 C70 C71 118.6(4) . .
C75 C70 N5 124.4(3) . .
C71 C70 N5 116.8(3) . .
C72 C71 C70 121.5(4) . .
C72 C71 O1 119.1(4) . .
C70 C71 O1 119.5(3) . .
C71 C72 C73 119.9(4) . .
C71 C72 H47 120.0 . .
C73 C72 H47 120.0 . .
C74 C73 C72 119.5(4) . .
C74 C73 H48 120.2 . .
C72 C73 H48 120.2 . .
C73 C74 C75 121.0(4) . .
C73 C74 H49 119.5 . .
C75 C74 H49 119.5 . .
C70 C75 C74 119.5(4) . .
C70 C75 H50 120.3 . .
C74 C75 H50 120.3 . .
C1 N1 C4 105.0(3) . .
C1 N1 Ni1 126.2(2) . .
C4 N1 Ni1 128.7(2) . .
C6 N2 C9 105.4(3) . .
C6 N2 Ni1 127.6(3) . .
C9 N2 Ni1 126.5(2) . .
C14 N3 C11 106.0(3) . .
C14 N3 Ni1 126.6(3) . .
C11 N3 Ni1 127.2(2) . .
C19 N4 C16 104.7(3) . .
C19 N4 Ni1 128.0(2) . .
C16 N4 Ni1 127.1(2) . .
C65 O1 C71 112.7(3) . .
N1 Ni1 N3 178.47(12) . .
N1 Ni1 N2 90.11(12) . .
N3 Ni1 N2 90.13(13) . .
N1 Ni1 N4 90.50(12) . .
N3 Ni1 N4 89.30(13) . .
N2 Ni1 N4 178.77(12) . .
C61 C59 C60 104.4(14) . .
C61 C59 C62 109.1(12) . .
C60 C59 C62 109.1(10) . .
C61 C59 C53 109.7(10) . .
C60 C59 C53 115.7(8) . .
C62 C59 C53 108.7(9) . .
C59 C60 H51 109.5 . .
C59 C60 H52 109.5 . .
H51 C60 H52 109.5 . .
C59 C60 H53 109.5 . .
H51 C60 H53 109.5 . .
H52 C60 H53 109.5 . .
C59 C62 H54 109.5 . .
C59 C62 H55 109.5 . .
H54 C62 H55 109.5 . .
C59 C62 H56 109.5 . .
H54 C62 H56 109.5 . .
H55 C62 H56 109.5 . .
C59 C61 H57 109.5 . .
C59 C61 H58 109.5 . .
H57 C61 H58 109.5 . .
C59 C61 H59 109.5 . .
H57 C61 H59 109.5 . .
H58 C61 H59 109.5 . .
C53 C159 C160 103.3(9) . .
C53 C159 C162 118.4(8) . .
C160 C159 C162 109.0(9) . .
C53 C159 C161 107.5(12) . .
C160 C159 C161 114.7(15) . .
C162 C159 C161 104.4(13) . .
C159 C160 H60 109.5 . .
C159 C160 H61 109.5 . .
H60 C160 H61 109.5 . .
C159 C160 H62 109.5 . .
H60 C160 H62 109.5 . .
H61 C160 H62 109.5 . .
C159 C162 H63 109.5 . .
C159 C162 H64 109.5 . .
H63 C162 H64 109.5 . .
C159 C162 H65 109.5 . .
H63 C162 H65 109.5 . .
H64 C162 H65 109.5 . .
C159 C161 H66 109.5 . .
C159 C161 H67 109.5 . .
H66 C161 H67 109.5 . .
C159 C161 H68 109.5 . .
H66 C161 H68 109.5 . .
H67 C161 H68 109.5 . .
C56 C55 C57 115.2(14) . .
C56 C55 C58 109.5(14) . .
C57 C55 C58 106.3(13) . .
C56 C55 C51 116.0(11) . .
C57 C55 C51 103.2(15) . .
C58 C55 C51 105.8(9) . .
C55 C56 H69 109.5 . .
C55 C56 H70 109.5 . .
H69 C56 H70 109.5 . .
C55 C56 H71 109.5 . .
H69 C56 H71 109.5 . .
H70 C56 H71 109.5 . .
C55 C57 H72 109.5 . .
C55 C57 H73 109.5 . .
H72 C57 H73 109.5 . .
C55 C57 H74 109.5 . .
H72 C57 H74 109.5 . .
H73 C57 H74 109.5 . .
C55 C58 H75 109.5 . .
C55 C58 H76 109.5 . .
H75 C58 H76 109.5 . .
C55 C58 H77 109.5 . .
H75 C58 H77 109.5 . .
H76 C58 H77 109.5 . .
C51 C155 C156 104(2) . .
C51 C155 C157 114(3) . .
C156 C155 C157 100(2) . .
C51 C155 C158 115(2) . .
C156 C155 C158 107(3) . .
C157 C155 C158 114(2) . .
C155 C156 H78 109.5 . .
C155 C156 H79 109.5 . .
H78 C156 H79 109.5 . .
C155 C156 H80 109.5 . .
H78 C156 H80 109.5 . .
H79 C156 H80 109.5 . .
C155 C158 H81 109.5 . .
C155 C158 H82 109.5 . .
H81 C158 H82 109.5 . .
C155 C158 H83 109.5 . .
H81 C158 H83 109.5 . .
H82 C158 H83 109.5 . .
C155 C157 H84 109.5 . .
C155 C157 H85 109.5 . .
H84 C157 H85 109.5 . .
C155 C157 H86 109.5 . .
H84 C157 H86 109.5 . .
H85 C157 H86 109.5 . .
C41 C42 H87 109.5 . .
C41 C42 H88 109.5 . .
H87 C42 H88 109.5 . .
C41 C42 H89 109.5 . .
H87 C42 H89 109.5 . .
H88 C42 H89 109.5 . .
C41 C43 H90 109.5 . .
C41 C43 H91 109.5 . .
H90 C43 H91 109.5 . .
C41 C43 H92 109.5 . .
H90 C43 H92 109.5 . .
H91 C43 H92 109.5 . .
C41 C44 H93 109.5 . .
C41 C44 H94 109.5 . .
H93 C44 H94 109.5 . .
C41 C44 H95 109.5 . .
H93 C44 H95 109.5 . .
H94 C44 H95 109.5 . .
C41 C142 H96 109.5 . .
C41 C142 H97 109.5 . .
H96 C142 H97 109.5 . .
C41 C142 H98 109.5 . .
H96 C142 H98 109.5 . .
H97 C142 H98 109.5 . .
C41 C143 H99 109.5 . .
C41 C143 H100 109.5 . .
H99 C143 H100 109.5 . .
C41 C143 H101 109.5 . .
H99 C143 H101 109.5 . .
H100 C143 H101 109.5 . .
C41 C144 H102 109.5 . .
C41 C144 H103 109.5 . .
H102 C144 H103 109.5 . .
C41 C144 H104 109.5 . .
H102 C144 H104 109.5 . .
H103 C144 H104 109.5 . .
Cl1 C163 Cl4 118.9(12) . .
Cl1 C163 Cl2 121.1(13) . .
Cl4 C163 Cl2 98.4(11) . .
Cl1 C163 H105 105.7 . .
Cl4 C163 H105 105.7 . .
Cl2 C163 H105 105.7 . .
C165 C164 O5 41.5(17) . 2_666
O5 C165 O5 51(2) 2_666 .
O5 C165 C164 69(3) 2_666 .
O5 C165 C164 112(3) . .
C165 O5 O5 81(2) 2_666 2_666
C165 O5 C165 129(2) 2_666 .
O5 O5 C165 48(2) 2_666 .
C165 O5 C164 69(2) 2_666 2_666
O5 O5 C164 134(2) 2_666 2_666
C165 O5 C164 145(2) . 2_666

loop_
_geom_bond_atom_site_label_1
_geom_bond_atom_site_label_2
_geom_bond_distance
_geom_bond_site_symmetry_2
C1 N1 1.367(5) .
C1 C20 1.382(5) .
C1 C2 1.435(5) .
C2 C3 1.356(5) .
C2 C69 1.460(5) .
C3 C4 1.432(5) .
C3 H1 0.9500 .
C4 N1 1.388(4) .
C4 C5 1.400(5) .
C5 C6 1.391(5) .
C5 C21 1.496(5) .
C6 N2 1.379(5) .
C6 C7 1.456(5) .
C7 C8 1.343(5) .
C7 H2 0.9500 .
C8 C9 1.433(5) .
C8 H3 0.9500 .
C9 C10 1.385(5) .
C9 N2 1.389(5) .
C10 C11 1.380(5) .
C10 C35 1.508(5) .
C11 N3 1.380(5) .
C11 C12 1.431(5) .
C12 C13 1.340(6) .
C12 H4 0.9500 .
C13 C14 1.433(5) .
C13 H5 0.9500 .
C14 N3 1.378(5) .
C14 C15 1.389(5) .
C15 C16 1.396(5) .
C15 C49 1.497(5) .
C16 N4 1.391(4) .
C16 C17 1.426(5) .
C17 C18 1.355(5) .
C17 H6 0.9500 .
C18 C19 1.433(5) .
C18 H7 0.9500 .
C19 N4 1.383(4) .
C19 C20 1.400(5) .
C20 N5 1.419(4) .
C21 C26 1.378(5) .
C21 C22 1.400(5) .
C22 C23 1.392(5) .
C22 H8 0.9500 .
C23 C24 1.401(6) .
C23 C27 1.534(5) .
C24 C25 1.393(5) .
C24 H9 0.9500 .
C25 C26 1.407(5) .
C25 C31 1.530(6) .
C26 H10 0.9500 .
C27 C29 1.514(7) .
C27 C28 1.540(7) .
C27 C30 1.542(6) .
C28 H11 0.9800 .
C28 H12 0.9800 .
C28 H13 0.9800 .
C29 H14 0.9800 .
C29 H15 0.9800 .
C29 H16 0.9800 .
C30 H17 0.9800 .
C30 H18 0.9800 .
C30 H19 0.9800 .
C31 C33 1.531(5) .
C31 C32 1.532(6) .
C31 C34 1.539(6) .
C32 H20 0.9800 .
C32 H21 0.9800 .
C32 H22 0.9800 .
C33 H23 0.9800 .
C33 H24 0.9800 .
C33 H25 0.9800 .
C34 H26 0.9800 .
C34 H27 0.9800 .
C34 H28 0.9800 .
C35 C40 1.378(6) .
C35 C36 1.386(5) .
C36 C37 1.400(5) .
C36 H29 0.9500 .
C37 C38 1.388(6) .
C37 C41 1.533(5) .
C38 C39 1.400(6) .
C38 H30 0.9500 .
C39 C40 1.393(6) .
C39 C45 1.544(6) .
C40 H31 0.9500 .
C41 C43 1.435(16) .
C41 C143 1.477(16) .
C41 C42 1.536(11) .
C41 C44 1.571(11) .
C41 C142 1.577(14) .
C41 C144 1.58(3) .
C45 C48 1.496(7) .
C45 C47 1.502(7) .
C45 C46 1.544(9) .
C46 H32 0.9800 .
C46 H33 0.9800 .
C46 H34 0.9800 .
C47 H35 0.9800 .
C47 H36 0.9800 .
C47 H37 0.9800 .
C48 H38 0.9800 .
C48 H39 0.9800 .
C48 H40 0.9800 .
C49 C54 1.379(6) .
C49 C50 1.395(5) .
C50 C51 1.393(6) .
C50 H41 0.9500 .
C51 C52 1.392(7) .
C51 C155 1.44(4) .
C51 C55 1.587(17) .
C52 C53 1.381(7) .
C52 H42 0.9500 .
C53 C54 1.403(5) .
C53 C159 1.477(11) .
C53 C59 1.660(13) .
C54 H43 0.9500 .
N5 C64 1.399(5) .
N5 C70 1.428(5) .
C64 C65 1.393(5) .
C64 C69 1.415(5) .
C65 C66 1.372(6) .
C65 O1 1.390(5) .
C66 C67 1.389(6) .
C66 H44 0.9500 .
C67 C68 1.389(6) .
C67 H45 0.9500 .
C68 C69 1.403(5) .
C68 H46 0.9500 .
C70 C75 1.390(6) .
C70 C71 1.400(5) .
C71 C72 1.374(6) .
C71 O1 1.401(5) .
C72 C73 1.384(7) .
C72 H47 0.9500 .
C73 C74 1.382(6) .
C73 H48 0.9500 .
C74 C75 1.401(6) .
C74 H49 0.9500 .
C75 H50 0.9500 .
N1 Ni1 1.910(3) .
N2 Ni1 1.918(3) .
N3 Ni1 1.912(3) .
N4 Ni1 1.929(3) .
C59 C61 1.39(2) .
C59 C60 1.524(18) .
C59 C62 1.537(14) .
C60 H51 0.9800 .
C60 H52 0.9800 .
C60 H53 0.9800 .
C62 H54 0.9800 .
C62 H55 0.9800 .
C62 H56 0.9800 .
C61 H57 0.9800 .
C61 H58 0.9800 .
C61 H59 0.9800 .
C159 C160 1.519(13) .
C159 C162 1.535(16) .
C159 C161 1.56(3) .
C160 H60 0.9800 .
C160 H61 0.9800 .
C160 H62 0.9800 .
C162 H63 0.9800 .
C162 H64 0.9800 .
C162 H65 0.9800 .
C161 H66 0.9800 .
C161 H67 0.9800 .
C161 H68 0.9800 .
C55 C56 1.518(17) .
C55 C57 1.57(3) .
C55 C58 1.57(2) .
C56 H69 0.9800 .
C56 H70 0.9800 .
C56 H71 0.9800 .
C57 H72 0.9800 .
C57 H73 0.9800 .
C57 H74 0.9800 .
C58 H75 0.9800 .
C58 H76 0.9800 .
C58 H77 0.9800 .
C155 C156 1.57(3) .
C155 C157 1.58(5) .
C155 C158 1.60(4) .
C156 H78 0.9800 .
C156 H79 0.9800 .
C156 H80 0.9800 .
C158 H81 0.9800 .
C158 H82 0.9800 .
C158 H83 0.9800 .
C157 H84 0.9800 .
C157 H85 0.9800 .
C157 H86 0.9800 .
C42 H87 0.9800 .
C42 H88 0.9800 .
C42 H89 0.9800 .
C43 H90 0.9800 .
C43 H91 0.9800 .
C43 H92 0.9800 .
C44 H93 0.9800 .
C44 H94 0.9800 .
C44 H95 0.9800 .
C142 H96 0.9800 .
C142 H97 0.9800 .
C142 H98 0.9800 .
C143 H99 0.9800 .
C143 H100 0.9800 .
C143 H101 0.9800 .
C144 H102 0.9800 .
C144 H103 0.9800 .
C144 H104 0.9800 .
Cl1 C163 1.717(17) .
Cl2 C163 1.856(19) .
Cl4 C163 1.815(19) .
C163 H105 1.0000 .
C164 C165 1.60(3) .
C164 O5 1.60(4) 2_666
C165 O5 1.13(4) 2_666
C165 O5 1.51(3) .
O5 C165 1.13(4) 2_666
O5 O5 1.19(4) 2_666
O5 C164 1.60(4) 2_666

loop_
_geom_torsion_atom_site_label_1
_geom_torsion_atom_site_label_2
_geom_torsion_atom_site_label_3
_geom_torsion_atom_site_label_4
_geom_torsion
_geom_torsion_site_symmetry_1
_geom_torsion_site_symmetry_4
N1 C1 C2 C3 -0.5(4) . .
C20 C1 C2 C3 -175.1(3) . .
N1 C1 C2 C69 175.0(3) . .
C20 C1 C2 C69 0.4(5) . .
C1 C2 C3 C4 -2.5(4) . .
C69 C2 C3 C4 -177.1(4) . .
C2 C3 C4 N1 4.8(4) . .
C2 C3 C4 C5 -167.2(3) . .
N1 C4 C5 C6 -1.9(5) . .
C3 C4 C5 C6 169.1(3) . .
N1 C4 C5 C21 -172.3(3) . .
C3 C4 C5 C21 -1.2(5) . .
C4 C5 C6 N2 8.5(5) . .
C21 C5 C6 N2 179.1(3) . .
C4 C5 C6 C7 -162.5(3) . .
C21 C5 C6 C7 8.1(5) . .
N2 C6 C7 C8 -1.8(4) . .
C5 C6 C7 C8 170.5(4) . .
C6 C7 C8 C9 2.1(4) . .
C7 C8 C9 C10 173.4(4) . .
C7 C8 C9 N2 -1.8(4) . .
N2 C9 C10 C11 8.3(6) . .
C8 C9 C10 C11 -166.2(4) . .
N2 C9 C10 C35 -175.1(3) . .
C8 C9 C10 C35 10.4(6) . .
C9 C10 C11 N3 -12.6(6) . .
C35 C10 C11 N3 170.7(3) . .
C9 C10 C11 C12 157.0(4) . .
C35 C10 C11 C12 -19.8(6) . .
C10 C11 C12 C13 -168.6(4) . .
N3 C11 C12 C13 2.3(5) . .
C11 C12 C13 C14 -2.5(5) . .
C12 C13 C14 N3 2.0(5) . .
C12 C13 C14 C15 -169.0(4) . .
N3 C14 C15 C16 -8.5(6) . .
C13 C14 C15 C16 161.1(4) . .
N3 C14 C15 C49 171.5(3) . .
C13 C14 C15 C49 -18.9(6) . .
C14 C15 C16 N4 10.8(5) . .
C49 C15 C16 N4 -169.2(3) . .
C14 C15 C16 C17 -164.0(4) . .
C49 C15 C16 C17 16.0(5) . .
N4 C16 C17 C18 -2.1(4) . .
C15 C16 C17 C18 173.3(3) . .
C16 C17 C18 C19 2.8(4) . .
C17 C18 C19 N4 -2.6(4) . .
C17 C18 C19 C20 164.5(3) . .
N1 C1 C20 C19 -16.2(5) . .
C2 C1 C20 C19 157.5(3) . .
N1 C1 C20 N5 173.7(3) . .
C2 C1 C20 N5 -12.6(5) . .
N4 C19 C20 C1 12.0(5) . .
C18 C19 C20 C1 -153.7(3) . .
N4 C19 C20 N5 -178.2(3) . .
C18 C19 C20 N5 16.2(5) . .
C6 C5 C21 C26 59.2(5) . .
C4 C5 C21 C26 -130.1(4) . .
C6 C5 C21 C22 -118.3(4) . .
C4 C5 C21 C22 52.4(5) . .
C26 C21 C22 C23 0.9(6) . .
C5 C21 C22 C23 178.4(3) . .
C21 C22 C23 C24 -2.1(6) . .
C21 C22 C23 C27 179.7(4) . .
C22 C23 C24 C25 0.4(6) . .
C27 C23 C24 C25 178.7(4) . .
C23 C24 C25 C26 2.3(6) . .
C23 C24 C25 C31 -179.2(4) . .
C22 C21 C26 C25 2.1(6) . .
C5 C21 C26 C25 -175.4(3) . .
C24 C25 C26 C21 -3.6(6) . .
C31 C25 C26 C21 177.9(4) . .
C22 C23 C27 C29 -0.9(6) . .
C24 C23 C27 C29 -179.1(4) . .
C22 C23 C27 C28 -121.7(4) . .
C24 C23 C27 C28 60.1(5) . .
C22 C23 C27 C30 120.2(5) . .
C24 C23 C27 C30 -58.0(5) . .
C24 C25 C31 C33 8.1(6) . .
C26 C25 C31 C33 -173.5(4) . .
C24 C25 C31 C32 -112.1(4) . .
C26 C25 C31 C32 66.4(5) . .
C24 C25 C31 C34 129.8(4) . .
C26 C25 C31 C34 -51.8(5) . .
C11 C10 C35 C40 109.3(5) . .
C9 C10 C35 C40 -67.5(5) . .
C11 C10 C35 C36 -68.7(5) . .
C9 C10 C35 C36 114.5(4) . .
C40 C35 C36 C37 1.7(6) . .
C10 C35 C36 C37 179.7(3) . .
C35 C36 C37 C38 -1.7(5) . .
C35 C36 C37 C41 178.6(3) . .
C36 C37 C38 C39 0.8(6) . .
C41 C37 C38 C39 -179.5(4) . .
C37 C38 C39 C40 0.0(7) . .
C37 C38 C39 C45 -179.8(4) . .
C36 C35 C40 C39 -0.8(6) . .
C10 C35 C40 C39 -178.7(4) . .
C38 C39 C40 C35 -0.1(7) . .
C45 C39 C40 C35 179.8(4) . .
C38 C37 C41 C43 -11.7(10) . .
C36 C37 C41 C43 168.0(9) . .
C38 C37 C41 C143 -161.0(8) . .
C36 C37 C41 C143 18.7(8) . .
C38 C37 C41 C42 116.0(8) . .
C36 C37 C41 C42 -64.3(8) . .
C38 C37 C41 C44 -128.6(6) . .
C36 C37 C41 C44 51.1(7) . .
C38 C37 C41 C142 75.6(7) . .
C36 C37 C41 C142 -104.8(7) . .
C38 C37 C41 C144 -35.8(13) . .
C36 C37 C41 C144 143.9(12) . .
C40 C39 C45 C48 -0.1(8) . .
C38 C39 C45 C48 179.8(5) . .
C40 C39 C45 C47 -125.8(6) . .
C38 C39 C45 C47 54.1(7) . .
C40 C39 C45 C46 118.6(6) . .
C38 C39 C45 C46 -61.5(6) . .
C14 C15 C49 C54 110.6(4) . .
C16 C15 C49 C54 -69.4(5) . .
C14 C15 C49 C50 -65.6(5) . .
C16 C15 C49 C50 114.4(4) . .
C54 C49 C50 C51 0.4(6) . .
C15 C49 C50 C51 176.8(4) . .
C49 C50 C51 C52 -0.9(6) . .
C49 C50 C51 C155 174(2) . .
C49 C50 C51 C55 -176.7(9) . .
C50 C51 C52 C53 0.9(7) . .
C155 C51 C52 C53 -175.4(17) . .
C55 C51 C52 C53 176.3(10) . .
C51 C52 C53 C54 -0.4(7) . .
C51 C52 C53 C159 167.7(6) . .
C51 C52 C53 C59 -164.5(7) . .
C50 C49 C54 C53 0.1(7) . .
C15 C49 C54 C53 -176.0(4) . .
C52 C53 C54 C49 -0.1(7) . .
C159 C53 C54 C49 -165.7(8) . .
C59 C53 C54 C49 166.2(6) . .
C1 C20 N5 C64 19.0(5) . .
C19 C20 N5 C64 -151.3(3) . .
C1 C20 N5 C70 -136.5(3) . .
C19 C20 N5 C70 53.2(5) . .
C20 N5 C64 C65 168.5(3) . .
C70 N5 C64 C65 -34.2(5) . .
C20 N5 C64 C69 -13.3(5) . .
C70 N5 C64 C69 144.1(3) . .
N5 C64 C65 C66 -179.1(3) . .
C69 C64 C65 C66 2.6(6) . .
N5 C64 C65 O1 0.0(5) . .
C69 C64 C65 O1 -178.2(3) . .
O1 C65 C66 C67 179.0(3) . .
C64 C65 C66 C67 -1.9(6) . .
C65 C66 C67 C68 -0.6(6) . .
C66 C67 C68 C69 2.2(6) . .
C67 C68 C69 C64 -1.5(5) . .
C67 C68 C69 C2 178.7(3) . .
C65 C64 C69 C68 -0.9(5) . .
N5 C64 C69 C68 -179.1(3) . .
C65 C64 C69 C2 179.0(3) . .
N5 C64 C69 C2 0.8(5) . .
C3 C2 C69 C68 -0.5(6) . .
C1 C2 C69 C68 -174.5(3) . .
C3 C2 C69 C64 179.6(4) . .
C1 C2 C69 C64 5.6(5) . .
C64 N5 C70 C75 -143.5(3) . .
C20 N5 C70 C75 13.5(5) . .
C64 N5 C70 C71 32.0(4) . .
C20 N5 C70 C71 -170.9(3) . .
C75 C70 C71 C72 -0.2(5) . .
N5 C70 C71 C72 -176.0(3) . .
C75 C70 C71 O1 179.3(3) . .
N5 C70 C71 O1 3.5(5) . .
C70 C71 C72 C73 -1.3(6) . .
O1 C71 C72 C73 179.2(4) . .
C71 C72 C73 C74 1.6(6) . .
C72 C73 C74 C75 -0.5(6) . .
C71 C70 C75 C74 1.3(5) . .
N5 C70 C75 C74 176.7(3) . .
C73 C74 C75 C70 -0.9(6) . .
C20 C1 N1 C4 177.7(3) . .
C2 C1 N1 C4 3.4(4) . .
C20 C1 N1 Ni1 -1.0(5) . .
C2 C1 N1 Ni1 -175.3(2) . .
C5 C4 N1 C1 167.3(3) . .
C3 C4 N1 C1 -5.0(4) . .
C5 C4 N1 Ni1 -14.1(5) . .
C3 C4 N1 Ni1 173.7(2) . .
C5 C6 N2 C9 -171.4(3) . .
C7 C6 N2 C9 0.7(4) . .
C5 C6 N2 Ni1 0.8(5) . .
C7 C6 N2 Ni1 173.0(2) . .
C10 C9 N2 C6 -174.6(3) . .
C8 C9 N2 C6 0.6(4) . .
C10 C9 N2 Ni1 13.0(5) . .
C8 C9 N2 Ni1 -171.8(2) . .
C15 C14 N3 C11 170.4(4) . .
C13 C14 N3 C11 -0.5(4) . .
C15 C14 N3 Ni1 -14.8(5) . .
C13 C14 N3 Ni1 174.3(3) . .
C10 C11 N3 C14 169.9(4) . .
C12 C11 N3 C14 -1.0(4) . .
C10 C11 N3 Ni1 -4.8(5) . .
C12 C11 N3 Ni1 -175.8(3) . .
C20 C19 N4 C16 -166.2(3) . .
C18 C19 N4 C16 1.2(4) . .
C20 C19 N4 Ni1 8.6(5) . .
C18 C19 N4 Ni1 176.1(2) . .
C15 C16 N4 C19 -175.0(3) . .
C17 C16 N4 C19 0.5(4) . .
C15 C16 N4 Ni1 10.0(5) . .
C17 C16 N4 Ni1 -174.4(2) . .
C66 C65 O1 C71 -145.5(4) . .
C64 C65 O1 C71 35.4(4) . .
C72 C71 O1 C65 142.4(3) . .
C70 C71 O1 C65 -37.2(4) . .
C1 N1 Ni1 N3 97(5) . .
C4 N1 Ni1 N3 -81(5) . .
C1 N1 Ni1 N2 -164.2(3) . .
C4 N1 Ni1 N2 17.5(3) . .
C1 N1 Ni1 N4 14.7(3) . .
C4 N1 Ni1 N4 -163.6(3) . .
C14 N3 Ni1 N1 -57(5) . .
C11 N3 Ni1 N1 117(5) . .
C14 N3 Ni1 N2 -155.7(3) . .
C11 N3 Ni1 N2 18.0(3) . .
C14 N3 Ni1 N4 25.4(3) . .
C11 N3 Ni1 N4 -160.9(3) . .
C6 N2 Ni1 N1 -11.0(3) . .
C9 N2 Ni1 N1 159.7(3) . .
C6 N2 Ni1 N3 167.5(3) . .
C9 N2 Ni1 N3 -21.8(3) . .
C6 N2 Ni1 N4 -130(5) . .
C9 N2 Ni1 N4 40(6) . .
C19 N4 Ni1 N1 -18.6(3) . .
C16 N4 Ni1 N1 155.2(3) . .
C19 N4 Ni1 N3 163.0(3) . .
C16 N4 Ni1 N3 -23.3(3) . .
C19 N4 Ni1 N2 101(5) . .
C16 N4 Ni1 N2 -85(5) . .
C52 C53 C59 C61 -142.5(11) . .
C54 C53 C59 C61 52.8(13) . .
C159 C53 C59 C61 -78.6(16) . .
C52 C53 C59 C60 99.8(9) . .
C54 C53 C59 C60 -64.9(9) . .
C159 C53 C59 C60 163.6(18) . .
C52 C53 C59 C62 -23.2(13) . .
C54 C53 C59 C62 172.0(8) . .
C159 C53 C59 C62 40.6(11) . .
C52 C53 C159 C160 70.8(10) . .
C54 C53 C159 C160 -122.9(8) . .
C59 C53 C159 C160 -59.3(13) . .
C52 C53 C159 C162 -49.7(9) . .
C54 C53 C159 C162 116.6(9) . .
C59 C53 C159 C162 -179.8(18) . .
C52 C53 C159 C161 -167.6(14) . .
C54 C53 C159 C161 -1.3(18) . .
C59 C53 C159 C161 62.3(17) . .
C52 C51 C55 C56 -177.2(10) . .
C50 C51 C55 C56 -1.7(16) . .
C155 C51 C55 C56 159(7) . .
C52 C51 C55 C57 -50.2(17) . .
C50 C51 C55 C57 125.2(12) . .
C155 C51 C55 C57 -74(6) . .
C52 C51 C55 C58 61.3(14) . .
C50 C51 C55 C58 -123.3(9) . .
C155 C51 C55 C58 37(6) . .
C52 C51 C155 C156 165.1(17) . .
C50 C51 C155 C156 -10(3) . .
C55 C51 C155 C156 -35(5) . .
C52 C51 C155 C157 -87(2) . .
C50 C51 C155 C157 98(3) . .
C55 C51 C155 C157 72(6) . .
C52 C51 C155 C158 48(3) . .
C50 C51 C155 C158 -127.0(17) . .
C55 C51 C155 C158 -152(8) . .
O5 C164 C165 O5 -29(2) 2_666 .
O5 C165 O5 C165 0.000(9) 2_666 2_666
C164 C165 O5 C165 36(3) . 2_666
C164 C165 O5 O5 36(3) . 2_666
O5 C165 O5 C164 110(4) 2_666 2_666
C164 C165 O5 C164 146(2) . 2_666
